data_1536519
loop_
_publ_author_name
'Pay Gomez, C.'
'Lidin, S.'

_publ_section_title
;
 Structure of Dy13 Zn57 a binary quasicrystal approximant
;
_journal_name_full 'Solid State Sciences'
_journal_page_first 901
_journal_page_last 906
_journal_volume 4
_journal_year 2002
_chemical_formula_sum 'Dy13 Zn57'
_space_group_IT_number 62
_symmetry_space_group_name_Hall '-P 2ac 2n'
_symmetry_space_group_name_H-M 'P n m a'
_cell_angle_alpha 90
_cell_angle_beta 90
_cell_angle_gamma 90
_cell_formula_units_Z 4
_cell_length_a 14.06
_cell_length_b 14.26
_cell_length_c 24.7
_cell_volume 4952.241
_citation_journal_id_ASTM SSSCFJ
_cod_data_source_file PayGomez_SSSCFJ_2002_191.cif
_cod_data_source_block Dy13Zn57
_cod_original_cell_volume 4952.242
_cod_database_code 1536519

loop_
_symmetry_equiv_pos_as_xyz
x,y,z
-x+1/2,-y,z+1/2
x+1/2,-y+1/2,-z+1/2
-x,y+1/2,-z
-x,-y,-z
x-1/2,y,-z-1/2
-x-1/2,y-1/2,z-1/2
x,-y-1/2,z

loop_
_atom_site_label
_atom_site_type_symbol
_atom_site_fract_x
_atom_site_fract_y
_atom_site_fract_z
_atom_site_occupancy
_atom_site_U_iso_or_equiv
Zn16 Zn 0.1002 0.9511 0.0842 1 0.0
Zn27 Zn 0.1667 -0.1055 0.3048 1 0.0
Zn11 Zn 0.0958 0.25 0.4173 1 0.0
Zn25 Zn 0.1584 0.25 -0.0116 1 0.0
Dy5 Dy 0.0507 -0.25 0.0457 1 0.0
Zn2 Zn 0.0124 -0.25 -0.2549 1 0.0
Zn1 Zn 0 0 0 1 0.0
Dy1 Dy 0.0058 0.75 0.2559 1 0.0
Dy4 Dy 0.055 0.25 -0.4532 1 0.0
Zn14 Zn 0.1052 -0.0784 -0.2679 1 0.0
Zn18 Zn 0.1437 -0.4051 -0.0317 1 0.0
Zn34 Zn 0.2482 1.1534 -0.6134 1 0.0
Zn6 Zn 0.0506 0.3477 0.05 1 0.0
Zn10 Zn 0.096 -0.25 -0.0843 1 0.0
Zn32 Zn 0.2565 0.75 -0.7497 1 0.0
Zn9 Zn 0.0466 0.25 0.1548 1 0.0
Zn33 Zn 0.2468 1.25 1.0824 1 0.0
Zn30 Zn 0.2473 0.0753 -0.7075 1 0.0
Zn19 Zn 0.1385 0.4067 0.4701 1 0.0
Zn17 Zn 0.0964 0.4597 0.5734 1 0.0
Dy9 Dy 0.2451 0.4355 0.02 1 0.0
Zn5 Zn 0.0565 0.3893 0.6618 1 0.0
Zn23 Zn 0.1597 -0.1006 -0.3684 1 0.0
Zn24 Zn 0.1571 -0.25 0.4789 1 0.0
Zn29 Zn 0.1495 -0.25 0.1558 1 0.0
Zn4 Zn 0.0253 -0.0492 0.2437 1 0.0
Dy2 Dy 0.0528 -0.059 -0.1474 1 0.0
Zn21 Zn 0.1448 -0.25 -0.1855 1 0.0
Zn3 Zn 0.0034 0.1532 -0.152 1 0.0
Zn36 Zn 0.2497 0.9721 0.3929 1 0.0
Zn8 Zn 0.0542 -0.25 -0.3573 1 0.0
Dy7 Dy 0.234 0.5569 0.1867 1 0.0
Zn31 Zn 0.2498 0.8494 -0.9317 1 0.0
Dy3 Dy 0.0532 0.0628 0.3527 1 0.0
Zn22 Zn 0.1572 0.1068 0.1304 1 0.0
Zn20 Zn 0.143 0.25 0.312 1 0.0
Zn35 Zn 0.25 0.75 0.9812 1 0.0
Zn28 Zn 0.1655 0.25 -0.3442 1 0.0
Zn26 Zn 0.1493 0.3998 -0.2138 1 0.0
Zn13 Zn 0.098 -0.398 0.4315 1 0.0
Zn12 Zn 0.0974 0.1005 -0.067 1 0.0
Dy8 Dy 0.2421 -0.25 -0.2934 1 0.0
Dy6 Dy 0.2111 0.25 -0.127 1 0.0
Zn15 Zn 0.0994 0.111 0.2323 1 0.0
Zn7 Zn 0.0533 -0.3499 -0.4526 1 0.0
